data_2001843
loop_
_publ_author_name
'Elmokhtar, O. S. M. M.'
'Rzaigui, M.'
'Jouini, A.'

_publ_section_title
;
 Structure of dilithium tetraammonium <i>cyclo</i>-hexaphosphate
 tetrahydrate
;
_journal_issue 3
_journal_name_full 'Acta Crystallographica Section C'
_journal_page_first 435
_journal_page_last 437
_journal_paper_doi 10.1107/S0108270192008023
_journal_volume 49
_journal_year 1993
_chemical_formula_moiety 'H16 Li2 N4 O18 P6,4(H2 O1)'
_chemical_formula_sum 'H24 Li2 N4 O22 P6'
_chemical_formula_weight 631.93
_symmetry_cell_setting monoclinic
_symmetry_space_group_name_Hall '-P 2ybc'
_symmetry_space_group_name_H-M 'P 1 21/c 1'
_cell_angle_alpha 90
_cell_angle_beta 106.260(10)
_cell_angle_gamma 90
_cell_formula_units_Z 2
_cell_length_a 9.429(2)
_cell_length_b 15.824(3)
_cell_length_c 7.9310(10)
_cell_volume 1136.0(4)
_diffrn_radiation_type Mo
_diffrn_radiation_wavelength 0.7107
_exptl_absorpt_coefficient_mu 0.562
_exptl_crystal_density_diffrn 1.85
_exptl_crystal_F_000 648
_cod_data_source_file du0331.cif
_cod_data_source_block du0331_structure_1_of_1
_cod_original_cell_volume 1136
_cod_database_code 2001843

loop_
_atom_site_label
_atom_site_fract_x
_atom_site_fract_y
_atom_site_fract_z
P(1) .50460(8) .11912(4) .12998(9)
P(2) .21096(8) .40084(5) .39760(10)
P(3) .76155(8) .03347(5) .35240(10)
O(E11) .5735(2) .14560(10) -.0089(3)
O(E12) .4772(3) .18520(10) .2492(3)
O(L12) .3554(2) .43240(10) .5462(3)
O(L23) .1696(2) .01500(10) .7844(3)
O(E21) .2532(2) .33150(10) .2962(3)
O(E22) .0912(2) .3873(2) .4813(3)
O(E31) .2380(3) .02220(10) .4974(3)
O(E32) .8321(2) .11710(10) .3812(3)
O(L13) .5913(2) .45800(10) .7419(3)
O(W1) .4841(3) .1319(2) .5816(3)
O(W2) .8195(3) .2621(2) .1205(4)
N(1) .0992(3) .3278(2) .8179(4)
N(2) .7905(3) .4116(2) .3103(4)
Li .4482(6) .3030(4) .2694(7)
H1(W1) .403(6) .092(4) .555(8)
H2(W1) .489(5) .348(3) -.001(7)
H1(W2) .817(5) .206(3) .539(7)
H2(W2) .765(6) .226(4) .105(8)
H1(N1) .116(6) .347(3) .729(7)
H2(N1) .864(5) .776(3) .682(7)
H3(N1) .861(5) .632(3) .091(7)
H4(N1) .979(6) .830(4) .673(8)
H1(N2) .113(5) .587(3) .623(6)
H2(N2) .205(5) .864(3) .247(6)
H3(N2) .787(6) .048(4) .726(8)
H4(N2) .267(6) .591(4) .615(8)

loop_
_geom_angle_atom_site_label_1
_geom_angle_atom_site_label_2
_geom_angle_atom_site_label_3
_geom_angle
P(2) P(1) P(3) 145.76(3)
P(1) P(2) P(3) 105.00(3)
P(1) P(3) P(2) 97.97(3)
P(1) O(L12) P(2) 127.70(10)
P(1) O(L13) P(3) 130.40(10)
P(2) O(L23) P(3) 134.3(2)

loop_
_geom_bond_atom_site_label_1
_geom_bond_atom_site_label_2
_geom_bond_distance
O(W1) H1(W1) 0.97(6)
O(W1) H2(W1) 0.75(5)
O(W2) H1(W2) 0.82(5)
O(W2) H2(W2) 0.76(6)
N(1) H1(N1) 0.82(6)
N(1) H2(N1) 0.90(5)
N(1) H3(N1) 0.96(5)
N(1) H4(N1) 0.76(6)
N(2) H1(N2) 0.91(4)
N(2) H2(N2) 0.89(5)
N(2) H3(N2) 0.92(6)
N(2) H4(N2) 0.91(7)
P(1) O(E11) 1.487(3)
P(1) O(E12) 1.480(2)
P(1) O(L12) 1.600(2)
P(1) O(L13) 1.593(2)
P(2) O(E21) 1.478(3)
P(2) O(E22) 1.477(3)
P(2) O(L12) 1.611(2)
P(2) O(L23) 1.592(2)
P(3) O(E31) 1.481(2)
P(3) O(E32) 1.469(2)
P(3) O(L23) 1.606(3)
P(3) O(L13) 1.605(2)
